data_2023538
loop_
_publ_author_name
'D\"oring, Cindy'
'Jones, Peter G.'

_publ_section_title
;
 Crystal structures of three 4-methylpiperidinium salts (one as three
 polymorphs) with tetrahalogenidoaurate(III), halide and (in one case)
 dichloroiodate(I) counter-anions
;
_journal_coeditor_code YZ2066
_journal_issue 7
_journal_name_full 'Acta Crystallographica Section E Crystallographic Communications'
_journal_paper_doi 10.1107/S2056989025004918
_journal_volume 81
_journal_year 2025
_chemical_formula_iupac '(C6 H14 N) [Au Cl4]4 (Cl2 I) Cl'
_chemical_formula_moiety '6(C6 H14 N +), 4(Au Cl4 -), Cl2 I -, Cl -'
_chemical_formula_sum 'C36 H84 Au4 Cl19 I N6'
_chemical_formula_weight 2189.40
_chemical_name_systematic
;
Hexakis(4-methylpiperidinium) tetrakis{tetrachloridoaurate(III)}
dichloroiodate(I) chloride
;
_space_group_crystal_system triclinic
_space_group_IT_number 2
_space_group_name_Hall '-P 1'
_space_group_name_H-M_alt 'P -1'
_atom_sites_solution_hydrogens mixed
_atom_sites_solution_primary direct
_atom_sites_solution_secondary difmap
_audit_creation_method SHELXL-2019/3
_cell_angle_alpha 98.422(4)
_cell_angle_beta 108.961(5)
_cell_angle_gamma 96.954(4)
_cell_formula_units_Z 1
_cell_length_a 9.5362(5)
_cell_length_b 13.4772(6)
_cell_length_c 13.7179(7)
_cell_measurement_reflns_used 17356
_cell_measurement_temperature 100(2)
_cell_measurement_theta_max 29.7630
_cell_measurement_theta_min 2.4420
_cell_volume 1622.37(15)
_computing_cell_refinement
;
CrysAlisPro, Version 1.171.36.28 (Rigaku OD, 2013)
;
_computing_data_collection
;
CrysAlisPro, Version 1.171.36.28 (Rigaku OD, 2013)
;
_computing_data_reduction
;
CrysAlisPro, Version 1.171.36.28 (Rigaku OD, 2013)
;
_computing_molecular_graphics
;
Bruker XP, Version 5.1 (Bruker, 1998)
;
_computing_publication_material
;
publCIF (Westrip, 2010)
;
_computing_structure_refinement
;
SHELXL-2019/3 (Sheldrick, 2015)
;
_computing_structure_solution
;
SHELXS-97 (Sheldrick, 2008)
;
_diffrn_ambient_temperature 100(2)
_diffrn_detector_area_resol_mean 16.1419
_diffrn_measured_fraction_theta_full 0.988
_diffrn_measured_fraction_theta_max 0.946
_diffrn_measurement_device_type 'Oxford Diffraction Xcalibur, Eos'
_diffrn_measurement_method '\w scan'
_diffrn_radiation_type MoK\a
_diffrn_radiation_wavelength 0.71073
_diffrn_reflns_av_R_equivalents 0.0718
_diffrn_reflns_av_unetI/netI 0.0444
_diffrn_reflns_limit_h_max 13
_diffrn_reflns_limit_h_min -13
_diffrn_reflns_limit_k_max 19
_diffrn_reflns_limit_k_min -19
_diffrn_reflns_limit_l_max 19
_diffrn_reflns_limit_l_min -19
_diffrn_reflns_number 97738
_diffrn_reflns_theta_full 30.000
_diffrn_reflns_theta_max 30.884
_diffrn_reflns_theta_min 2.296
_diffrn_source 'Enhance (Mo) X-ray Source'
_exptl_absorpt_coefficient_mu 10.306
_exptl_absorpt_correction_T_max 1.00000
_exptl_absorpt_correction_T_min 0.66728
_exptl_absorpt_correction_type multi-scan
_exptl_absorpt_process_details
;
(CrysAlisPro; Rigaku OD, 2013)
;
_exptl_crystal_colour orange
_exptl_crystal_density_diffrn 2.241
_exptl_crystal_density_method 'not measured'
_exptl_crystal_description irregular
_exptl_crystal_F_000 1034
_exptl_crystal_size_max 0.1
_exptl_crystal_size_mid 0.1
_exptl_crystal_size_min 0.04
_refine_diff_density_max 1.157
_refine_diff_density_min -0.962
_refine_ls_extinction_method none
_refine_ls_goodness_of_fit_ref 1.053
_refine_ls_hydrogen_treatment mixed
_refine_ls_matrix_type full
_refine_ls_number_parameters 331
_refine_ls_number_reflns 9693
_refine_ls_number_restraints 18
_refine_ls_restrained_S_all 1.052
_refine_ls_R_factor_all 0.0409
_refine_ls_R_factor_gt 0.0292
_refine_ls_shift/su_max 0.003
_refine_ls_shift/su_mean 0.000
_refine_ls_structure_factor_coef Fsqd
_refine_ls_weighting_details 'w=1/[\s^2^(Fo^2^)+(0.0126P)^2^+0.4353P] where P=(Fo^2^+2Fc^2^)/3'
_refine_ls_weighting_scheme calc
_refine_ls_wR_factor_gt 0.0433
_refine_ls_wR_factor_ref 0.0459
_reflns_number_gt 8260
_reflns_number_total 9693
_reflns_threshold_expression 'I > 2\s(I)'
_cod_data_source_file yz2066.cif
_cod_data_source_block 3
_cod_original_cell_volume 1622.36(15)
_cod_database_code 2023538
_shelx_space_group_comment
;
The symmetry employed for this shelxl refinement is uniquely defined
by the following loop, which should always be used as a source of
symmetry information in preference to the above space-group names.
They are only intended as comments.
;
_shelx_estimated_absorpt_t_min 0.426
_shelx_estimated_absorpt_t_max 0.683

loop_
_space_group_symop_operation_xyz
'x, y, z'
'-x, -y, -z'

loop_
_atom_site_type_symbol
_atom_site_label
_atom_site_fract_x
_atom_site_fract_y
_atom_site_fract_z
_atom_site_U_iso_or_equiv
_atom_site_adp_type
_atom_site_calc_flag
_atom_site_occupancy
_atom_site_disorder_assembly
_atom_site_disorder_group
Au Au1 0.39387(2) 0.50585(2) 0.20597(2) 0.01070(3) Uani d 1 . .
Au Au2 1.000000 0.500000 0.500000 0.01058(4) Uani d 1 . .
Au Au3 0.500000 0.000000 0.000000 0.01265(4) Uani d 1 . .
I I1 1.000000 1.000000 0.500000 0.01432(7) Uani d 1 . .
Cl Cl1 0.15106(9) 0.50346(7) 0.10488(7) 0.01718(18) Uani d 1 . .
Cl Cl2 0.44699(10) 0.67948(7) 0.22697(7) 0.01853(19) Uani d 1 . .
Cl Cl3 0.63842(9) 0.50623(7) 0.30913(7) 0.01897(19) Uani d 1 . .
Cl Cl4 0.34111(10) 0.33372(6) 0.19184(7) 0.01687(18) Uani d 1 . .
Cl Cl5 1.01344(10) 0.67022(6) 0.50122(7) 0.01606(18) Uani d 1 . .
Cl Cl6 1.13481(9) 0.48389(6) 0.38799(7) 0.01554(17) Uani d 1 . .
Cl Cl7 0.37502(11) 0.08877(7) 0.08891(8) 0.0229(2) Uani d 1 . .
Cl Cl8 0.49745(10) 0.12140(7) -0.10024(7) 0.01984(19) Uani d 1 . .
Cl Cl9 0.500000 0.500000 0.000000 0.0195(3) Uani d 1 . .
Cl Cl10 0.78118(10) 0.86637(7) 0.36866(7) 0.02082(19) Uani d 1 . .
N N11 0.7720(3) 0.6787(2) 0.1638(3) 0.0172(7) Uani d 1 . .
H H01 0.691(3) 0.627(2) 0.136(3) 0.042(14) Uiso d 1 . .
H H02 0.754(4) 0.722(2) 0.214(2) 0.013(10) Uiso d 1 . .
C C12 0.7924(4) 0.7338(3) 0.0815(3) 0.0181(8) Uani d 1 . .
H H12A 0.699977 0.760642 0.048254 0.022 Uiso calc 1 . .
H H12B 0.809901 0.686093 0.026238 0.022 Uiso calc 1 . .
C C13 0.9255(4) 0.8210(3) 0.1300(3) 0.0178(8) Uani d 1 . .
H H13A 0.903511 0.871319 0.180847 0.021 Uiso calc 1 . .
H H13B 0.939825 0.855629 0.074170 0.021 Uiso calc 1 . .
C C14 1.0709(4) 0.7846(3) 0.1864(3) 0.0145(7) Uani d 1 . .
H H14 1.097838 0.739844 0.132814 0.017 Uiso calc 1 . .
C C15 1.0452(4) 0.7218(3) 0.2651(3) 0.0157(7) Uani d 1 . .
H H15A 1.135940 0.692069 0.295325 0.019 Uiso calc 1 . .
H H15B 1.030850 0.767257 0.323339 0.019 Uiso calc 1 . .
C C16 0.9097(4) 0.6369(3) 0.2156(3) 0.0158(8) Uani d 1 . .
H H16A 0.928244 0.586828 0.162829 0.019 Uiso calc 1 . .
H H16B 0.893617 0.601265 0.270326 0.019 Uiso calc 1 . .
C C17 1.2006(4) 0.8740(3) 0.2411(3) 0.0245(9) Uani d 1 . .
H H17A 1.212238 0.915099 0.189952 0.037 Uiso calc 1 . .
H H17B 1.293868 0.848293 0.271288 0.037 Uiso calc 1 . .
H H17C 1.179138 0.916204 0.297206 0.037 Uiso calc 1 . .
N N21 0.6624(3) 0.6990(2) 0.4978(2) 0.0146(6) Uani d 1 . .
H H03 0.724(4) 0.653(2) 0.497(3) 0.021(11) Uiso d 1 . .
H H04 0.647(4) 0.724(3) 0.438(2) 0.035(13) Uiso d 1 . .
C C22 0.7427(4) 0.7843(3) 0.5896(3) 0.0174(8) Uani d 1 . .
H H22A 0.838990 0.814768 0.584169 0.021 Uiso calc 1 . .
H H22B 0.765934 0.757579 0.655477 0.021 Uiso calc 1 . .
C C23 0.6463(4) 0.8648(3) 0.5926(3) 0.0180(8) Uani d 1 . .
H H23A 0.631318 0.895691 0.529586 0.022 Uiso calc 1 . .
H H23B 0.699429 0.919297 0.655424 0.022 Uiso calc 1 . .
C C24 0.4924(4) 0.8207(3) 0.5958(3) 0.0163(8) Uani d 1 . .
H H24 0.509181 0.794555 0.662550 0.020 Uiso calc 1 . .
C C25 0.4167(4) 0.7309(3) 0.5035(3) 0.0193(8) Uani d 1 . .
H H25A 0.320703 0.698964 0.508315 0.023 Uiso calc 1 . .
H H25B 0.392825 0.756364 0.436901 0.023 Uiso calc 1 . .
C C26 0.5157(4) 0.6512(3) 0.5016(3) 0.0188(8) Uani d 1 . .
H H26A 0.533235 0.621231 0.565349 0.023 Uiso calc 1 . .
H H26B 0.464668 0.595859 0.439293 0.023 Uiso calc 1 . .
C C27 0.3942(5) 0.9023(3) 0.5949(3) 0.0279(10) Uani d 1 . .
H H27A 0.378652 0.930149 0.530897 0.042 Uiso calc 1 . .
H H27B 0.444311 0.957106 0.656694 0.042 Uiso calc 1 . .
H H27C 0.296460 0.871910 0.596628 0.042 Uiso calc 1 . .
N N31 0.6699(3) 0.3078(3) 0.1185(3) 0.0207(7) Uani d 1 . .
H H05 0.618(4) 0.359(2) 0.124(3) 0.040(13) Uiso d 1 . .
H H06 0.607(3) 0.2556(19) 0.068(2) 0.019(11) Uiso d 1 . .
C C32 0.7237(4) 0.2736(3) 0.2207(3) 0.0253(9) Uani d 1 . .
H H32A 0.636631 0.251667 0.241597 0.030 Uiso calc 1 . .
H H32B 0.791673 0.331070 0.275803 0.030 Uiso calc 1 . .
C C33 0.8070(4) 0.1859(3) 0.2112(3) 0.0177(8) Uani d 1 . .
H H33A 0.735482 0.126199 0.161688 0.021 Uiso calc 1 . .
H H33B 0.846745 0.166763 0.280675 0.021 Uiso calc 1 . .
C C34 0.9367(4) 0.2125(3) 0.1726(3) 0.0159(8) Uani d 1 . .
H H34 1.015005 0.266442 0.227920 0.019 Uiso calc 1 . .
C C35 0.8813(4) 0.2549(3) 0.0717(3) 0.0192(8) Uani d 1 . .
H H35A 0.968933 0.279658 0.052571 0.023 Uiso calc 1 . .
H H35B 0.814581 0.199223 0.013767 0.023 Uiso calc 1 . .
C C36 0.7967(4) 0.3407(3) 0.0831(3) 0.0235(9) Uani d 1 . .
H H36A 0.866135 0.399933 0.134887 0.028 Uiso calc 1 . .
H H36B 0.756969 0.362096 0.014760 0.028 Uiso calc 1 . .
C C37 1.0079(4) 0.1189(3) 0.1546(3) 0.0257(9) Uani d 1 . .
H H37A 1.032042 0.088624 0.217545 0.039 Uiso calc 1 . .
H H37B 1.100438 0.139281 0.140472 0.039 Uiso calc 1 . .
H H37C 0.936859 0.068725 0.094408 0.039 Uiso calc 1 . .

loop_
_atom_site_aniso_label
_atom_site_aniso_U_11
_atom_site_aniso_U_22
_atom_site_aniso_U_33
_atom_site_aniso_U_12
_atom_site_aniso_U_13
_atom_site_aniso_U_23
Au1 0.01036(6) 0.01113(6) 0.01079(7) 0.00253(5) 0.00391(5) 0.00176(5)
Au2 0.00919(9) 0.01244(9) 0.01023(9) 0.00297(7) 0.00296(7) 0.00280(7)
Au3 0.01158(9) 0.01122(9) 0.01348(10) 0.00249(7) 0.00237(7) 0.00154(7)
I1 0.01367(15) 0.01521(16) 0.01513(16) 0.00419(12) 0.00612(13) 0.00236(13)
Cl1 0.0109(4) 0.0199(5) 0.0197(5) 0.0047(3) 0.0027(3) 0.0052(4)
Cl2 0.0196(4) 0.0122(4) 0.0242(5) 0.0025(3) 0.0091(4) 0.0018(4)
Cl3 0.0124(4) 0.0202(5) 0.0195(5) 0.0044(3) 0.0004(3) -0.0002(4)
Cl4 0.0188(4) 0.0133(4) 0.0167(4) 0.0021(3) 0.0036(4) 0.0041(3)
Cl5 0.0172(4) 0.0141(4) 0.0195(4) 0.0045(3) 0.0085(4) 0.0053(4)
Cl6 0.0156(4) 0.0157(4) 0.0192(4) 0.0048(3) 0.0098(3) 0.0049(4)
Cl7 0.0272(5) 0.0226(5) 0.0248(5) 0.0125(4) 0.0137(4) 0.0051(4)
Cl8 0.0224(5) 0.0181(5) 0.0215(5) 0.0064(4) 0.0077(4) 0.0092(4)
Cl9 0.0166(6) 0.0223(7) 0.0172(6) -0.0019(5) 0.0075(5) -0.0024(5)
Cl10 0.0201(5) 0.0213(5) 0.0197(5) 0.0029(4) 0.0070(4) 0.0004(4)
N11 0.0135(16) 0.0191(17) 0.0196(17) 0.0037(13) 0.0073(13) 0.0014(14)
C12 0.0169(18) 0.022(2) 0.0154(19) 0.0087(16) 0.0014(15) 0.0101(16)
C13 0.024(2) 0.0141(18) 0.019(2) 0.0083(15) 0.0088(16) 0.0079(15)
C14 0.0170(18) 0.0135(18) 0.0169(19) 0.0044(14) 0.0099(15) 0.0044(15)
C15 0.0140(17) 0.0161(18) 0.0149(18) 0.0022(14) 0.0021(14) 0.0038(15)
C16 0.0137(17) 0.0177(19) 0.0150(18) 0.0035(14) 0.0012(14) 0.0084(15)
C17 0.025(2) 0.017(2) 0.033(2) -0.0043(16) 0.0156(18) 0.0021(18)
N21 0.0120(15) 0.0150(16) 0.0161(16) 0.0028(12) 0.0051(13) 0.0001(13)
C22 0.0125(17) 0.0182(19) 0.0186(19) 0.0015(15) 0.0032(15) 0.0007(15)
C23 0.0178(19) 0.0108(17) 0.025(2) 0.0011(14) 0.0084(16) 0.0019(15)
C24 0.0196(19) 0.0165(18) 0.0180(19) 0.0076(15) 0.0110(15) 0.0055(15)
C25 0.0110(17) 0.026(2) 0.021(2) 0.0011(15) 0.0079(15) 0.0025(17)
C26 0.0152(18) 0.0168(19) 0.023(2) -0.0040(15) 0.0098(16) -0.0013(16)
C27 0.028(2) 0.031(2) 0.038(3) 0.0194(19) 0.020(2) 0.015(2)
N31 0.0156(16) 0.0180(17) 0.0274(19) 0.0083(14) 0.0055(14) 0.0012(15)
C32 0.021(2) 0.036(2) 0.024(2) 0.0089(18) 0.0130(17) 0.0058(19)
C33 0.0156(18) 0.020(2) 0.0158(19) 0.0003(15) 0.0033(15) 0.0064(16)
C34 0.0110(17) 0.0158(18) 0.0170(19) 0.0018(14) 0.0014(14) -0.0005(15)
C35 0.0182(19) 0.024(2) 0.0190(19) 0.0027(16) 0.0109(16) 0.0073(16)
C36 0.019(2) 0.022(2) 0.032(2) 0.0027(16) 0.0071(17) 0.0152(18)
C37 0.019(2) 0.023(2) 0.029(2) 0.0061(17) 0.0028(17) -0.0010(18)

loop_
_atom_type_symbol
_atom_type_description
_atom_type_scat_dispersion_real
_atom_type_scat_dispersion_imag
_atom_type_scat_source
C C 0.0033 0.0016 'International Tables Vol C Tables 4.2.6.8 and 6.1.1.4'
H H 0.0000 0.0000 'International Tables Vol C Tables 4.2.6.8 and 6.1.1.4'
N N 0.0061 0.0033 'International Tables Vol C Tables 4.2.6.8 and 6.1.1.4'
Cl Cl 0.1484 0.1585 'International Tables Vol C Tables 4.2.6.8 and 6.1.1.4'
Au Au -2.0133 8.8022 'International Tables Vol C Tables 4.2.6.8 and 6.1.1.4'
I I -0.4742 1.8119 'International Tables Vol C Tables 4.2.6.8 and 6.1.1.4'

loop_
_geom_angle_atom_site_label_1
_geom_angle_atom_site_label_2
_geom_angle_atom_site_label_3
_geom_angle_site_symmetry_1
_geom_angle_site_symmetry_3
_geom_angle
_geom_angle_publ_flag
Cl1 Au1 Cl4 . . 89.87(3) y
Cl1 Au1 Cl2 . . 90.75(3) y
Cl4 Au1 Cl2 . . 177.70(3) y
Cl1 Au1 Cl3 . . 179.16(3) y
Cl4 Au1 Cl3 . . 89.40(3) y
Cl2 Au1 Cl3 . . 89.96(3) y
Cl5 Au2 Cl5 . 2_766 180.0 y
Cl5 Au2 Cl6 . . 91.51(3) y
Cl5 Au2 Cl6 2_766 . 88.48(3) ?
Cl5 Au2 Cl6 . 2_766 88.49(3) y
Cl5 Au2 Cl6 2_766 2_766 91.52(3) ?
Cl6 Au2 Cl6 . 2_766 180.0 y
Cl7 Au3 Cl7 2_655 . 180.00(4) y
Cl7 Au3 Cl8 2_655 2_655 90.28(3) ?
Cl7 Au3 Cl8 . 2_655 89.72(3) y
Cl7 Au3 Cl8 2_655 . 89.72(3) ?
Cl7 Au3 Cl8 . . 90.28(3) y
Cl8 Au3 Cl8 2_655 . 180.0 y
Cl10 I1 Cl10 . 2_776 180.0 y
C12 N11 C16 . . 111.1(3) ?
C12 N11 H01 . . 111(3) ?
C16 N11 H01 . . 109(3) ?
C12 N11 H02 . . 110(2) ?
C16 N11 H02 . . 108(2) ?
H01 N11 H02 . . 107(3) ?
N11 C12 C13 . . 110.0(3) ?
N11 C12 H12A . . 109.7 ?
C13 C12 H12A . . 109.7 ?
N11 C12 H12B . . 109.7 ?
C13 C12 H12B . . 109.7 ?
H12A C12 H12B . . 108.2 ?
C12 C13 C14 . . 112.1(3) ?
C12 C13 H13A . . 109.2 ?
C14 C13 H13A . . 109.2 ?
C12 C13 H13B . . 109.2 ?
C14 C13 H13B . . 109.2 ?
H13A C13 H13B . . 107.9 ?
C17 C14 C15 . . 110.7(3) ?
C17 C14 C13 . . 111.2(3) ?
C15 C14 C13 . . 109.7(3) ?
C17 C14 H14 . . 108.4 ?
C15 C14 H14 . . 108.4 ?
C13 C14 H14 . . 108.4 ?
C16 C15 C14 . . 112.5(3) ?
C16 C15 H15A . . 109.1 ?
C14 C15 H15A . . 109.1 ?
C16 C15 H15B . . 109.1 ?
C14 C15 H15B . . 109.1 ?
H15A C15 H15B . . 107.8 ?
N11 C16 C15 . . 110.5(3) ?
N11 C16 H16A . . 109.6 ?
C15 C16 H16A . . 109.6 ?
N11 C16 H16B . . 109.6 ?
C15 C16 H16B . . 109.6 ?
H16A C16 H16B . . 108.1 ?
C14 C17 H17A . . 109.5 ?
C14 C17 H17B . . 109.5 ?
H17A C17 H17B . . 109.5 ?
C14 C17 H17C . . 109.5 ?
H17A C17 H17C . . 109.5 ?
H17B C17 H17C . . 109.5 ?
C26 N21 C22 . . 111.7(3) ?
C26 N21 H03 . . 112(2) ?
C22 N21 H03 . . 108(2) ?
C26 N21 H04 . . 110(3) ?
C22 N21 H04 . . 108(3) ?
H03 N21 H04 . . 107(3) ?
N21 C22 C23 . . 110.3(3) ?
N21 C22 H22A . . 109.6 ?
C23 C22 H22A . . 109.6 ?
N21 C22 H22B . . 109.6 ?
C23 C22 H22B . . 109.6 ?
H22A C22 H22B . . 108.1 ?
C22 C23 C24 . . 111.9(3) ?
C22 C23 H23A . . 109.2 ?
C24 C23 H23A . . 109.2 ?
C22 C23 H23B . . 109.2 ?
C24 C23 H23B . . 109.2 ?
H23A C23 H23B . . 107.9 ?
C27 C24 C25 . . 111.8(3) ?
C27 C24 C23 . . 111.3(3) ?
C25 C24 C23 . . 108.9(3) ?
C27 C24 H24 . . 108.3 ?
C25 C24 H24 . . 108.3 ?
C23 C24 H24 . . 108.3 ?
C26 C25 C24 . . 112.2(3) ?
C26 C25 H25A . . 109.2 ?
C24 C25 H25A . . 109.2 ?
C26 C25 H25B . . 109.2 ?
C24 C25 H25B . . 109.2 ?
H25A C25 H25B . . 107.9 ?
N21 C26 C25 . . 109.7(3) ?
N21 C26 H26A . . 109.7 ?
C25 C26 H26A . . 109.7 ?
N21 C26 H26B . . 109.7 ?
C25 C26 H26B . . 109.7 ?
H26A C26 H26B . . 108.2 ?
C24 C27 H27A . . 109.5 ?
C24 C27 H27B . . 109.5 ?
H27A C27 H27B . . 109.5 ?
C24 C27 H27C . . 109.5 ?
H27A C27 H27C . . 109.5 ?
H27B C27 H27C . . 109.5 ?
C36 N31 C32 . . 111.7(3) ?
C36 N31 H05 . . 110(3) ?
C32 N31 H05 . . 110(3) ?
C36 N31 H06 . . 107(2) ?
C32 N31 H06 . . 110(2) ?
H05 N31 H06 . . 108(3) ?
N31 C32 C33 . . 110.3(3) ?
N31 C32 H32A . . 109.6 ?
C33 C32 H32A . . 109.6 ?
N31 C32 H32B . . 109.6 ?
C33 C32 H32B . . 109.6 ?
H32A C32 H32B . . 108.1 ?
C32 C33 C34 . . 112.3(3) ?
C32 C33 H33A . . 109.1 ?
C34 C33 H33A . . 109.1 ?
C32 C33 H33B . . 109.1 ?
C34 C33 H33B . . 109.1 ?
H33A C33 H33B . . 107.9 ?
C33 C34 C37 . . 110.3(3) ?
C33 C34 C35 . . 110.1(3) ?
C37 C34 C35 . . 110.9(3) ?
C33 C34 H34 . . 108.4 ?
C37 C34 H34 . . 108.5 ?
C35 C34 H34 . . 108.4 ?
C36 C35 C34 . . 112.6(3) ?
C36 C35 H35A . . 109.1 ?
C34 C35 H35A . . 109.1 ?
C36 C35 H35B . . 109.1 ?
C34 C35 H35B . . 109.1 ?
H35A C35 H35B . . 107.8 ?
N31 C36 C35 . . 110.4(3) ?
N31 C36 H36A . . 109.6 ?
C35 C36 H36A . . 109.6 ?
N31 C36 H36B . . 109.6 ?
C35 C36 H36B . . 109.6 ?
H36A C36 H36B . . 108.1 ?
C34 C37 H37A . . 109.5 ?
C34 C37 H37B . . 109.5 ?
H37A C37 H37B . . 109.5 ?
C34 C37 H37C . . 109.5 ?
H37A C37 H37C . . 109.5 ?
H37B C37 H37C . . 109.5 ?

loop_
_geom_bond_atom_site_label_1
_geom_bond_atom_site_label_2
_geom_bond_site_symmetry_2
_geom_bond_distance
_geom_bond_publ_flag
Au1 Cl1 . 2.2733(8) y
Au1 Cl4 . 2.2792(9) y
Au1 Cl2 . 2.2882(9) y
Au1 Cl3 . 2.3003(8) y
Au2 Cl5 . 2.2794(8) y
Au2 Cl5 2_766 2.2794(8) ?
Au2 Cl6 . 2.3052(8) y
Au2 Cl6 2_766 2.3052(8) ?
Au3 Cl7 2_655 2.2808(9) ?
Au3 Cl7 . 2.2808(9) ?
Au3 Cl8 2_y55 2.2837(9) ?
Au3 Cl8 . 2.2837(9) y
I1 Cl10 . 2.5574(9) y
I1 Cl10 2_776 2.5574(10) ?
N11 C12 . 1.489(5) ?
N11 C16 . 1.496(4) ?
N11 H01 . 0.912(19) ?
N11 H02 . 0.915(19) ?
C12 C13 . 1.515(5) ?
C12 H12A . 0.9900 ?
C12 H12B . 0.9900 ?
C13 C14 . 1.531(5) ?
C13 H13A . 0.9900 ?
C13 H13B . 0.9900 ?
C14 C17 . 1.521(5) ?
C14 C15 . 1.528(5) ?
C14 H14 . 1.0000 ?
C15 C16 . 1.511(5) ?
C15 H15A . 0.9900 ?
C15 H15B . 0.9900 ?
C16 H16A . 0.9900 ?
C16 H16B . 0.9900 ?
C17 H17A . 0.9800 ?
C17 H17B . 0.9800 ?
C17 H17C . 0.9800 ?
N21 C26 . 1.488(4) ?
N21 C22 . 1.493(4) ?
N21 H03 . 0.909(19) ?
N21 H04 . 0.910(19) ?
C22 C23 . 1.509(5) ?
C22 H22A . 0.9900 ?
C22 H22B . 0.9900 ?
C23 C24 . 1.533(5) ?
C23 H23A . 0.9900 ?
C23 H23B . 0.9900 ?
C24 C27 . 1.527(5) ?
C24 C25 . 1.528(5) ?
C24 H24 . 1.0000 ?
C25 C26 . 1.516(5) ?
C25 H25A . 0.9900 ?
C25 H25B . 0.9900 ?
C26 H26A . 0.9900 ?
C26 H26B . 0.9900 ?
C27 H27A . 0.9800 ?
C27 H27B . 0.9800 ?
C27 H27C . 0.9800 ?
N31 C36 . 1.487(5) ?
N31 C32 . 1.489(5) ?
N31 H05 . 0.907(19) ?
N31 H06 . 0.908(19) ?
C32 C33 . 1.514(5) ?
C32 H32A . 0.9900 ?
C32 H32B . 0.9900 ?
C33 C34 . 1.521(5) ?
C33 H33A . 0.9900 ?
C33 H33B . 0.9900 ?
C34 C37 . 1.530(5) ?
C34 C35 . 1.533(5) ?
C34 H34 . 1.0000 ?
C35 C36 . 1.506(5) ?
C35 H35A . 0.9900 ?
C35 H35B . 0.9900 ?
C36 H36A . 0.9900 ?
C36 H36B . 0.9900 ?
C37 H37A . 0.9800 ?
C37 H37B . 0.9800 ?
C37 H37C . 0.9800 ?

loop_
_geom_hbond_atom_site_label_D
_geom_hbond_atom_site_label_H
_geom_hbond_atom_site_label_A
_geom_hbond_site_symmetry_A
_geom_hbond_distance_DH
_geom_hbond_distance_HA
_geom_hbond_distance_DA
_geom_hbond_angle_DHA
_geom_hbond_publ_flag
N11 H01 Cl9 . 0.912(19) 2.41(2) 3.270(3) 157(3) yes
N11 H02 Cl2 . 0.915(19) 2.98(3) 3.479(3) 116(2) yes
N11 H02 Cl10 . 0.915(19) 2.58(2) 3.465(3) 164(3) yes
N21 H03 Cl3 . 0.909(19) 2.82(3) 3.317(3) 116(3) yes
N21 H03 Cl5 . 0.909(19) 2.72(3) 3.402(3) 133(3) yes
N21 H03 Cl6 2_766 0.909(19) 2.79(2) 3.547(3) 142(3) yes
N21 H04 Cl2 . 0.910(19) 2.83(3) 3.566(3) 139(3) yes
N21 H04 Cl10 . 0.910(19) 2.63(3) 3.371(3) 139(3) yes
N31 H05 Cl3 . 0.907(19) 2.92(3) 3.569(3) 130(3) yes
N31 H05 Cl9 . 0.907(19) 2.83(3) 3.538(3) 136(3) yes
N31 H06 Cl8 . 0.908(19) 2.54(2) 3.406(3) 161(3) yes
C12 H12A Cl7 2_665 0.99 2.96 3.724(3) 134.6 ?
C12 H12A Cl8 2_665 0.99 2.80 3.625(4) 141.0 ?
C12 H12B Cl4 2_665 0.99 2.82 3.482(4) 124.6 ?
C15 H15B Cl5 . 0.99 2.97 3.508(4) 115.0 ?
C16 H16A Cl1 1_655 0.99 2.80 3.649(4) 144.5 ?
C16 H16B Cl3 . 0.99 2.85 3.627(4) 135.7 ?
C16 H16B Cl5 . 0.99 2.95 3.659(4) 129.0 ?
C22 H22A I1 . 0.99 3.32 4.155(4) 143.7 ?
C22 H22B Cl4 2_666 0.99 2.96 3.847(4) 149.2 ?
C25 H25A Cl5 1_455 0.99 2.88 3.823(4) 160.2 ?
C32 H32B Cl3 . 0.99 2.98 3.480(4) 112.5 ?
C35 H35B Cl8 . 0.99 2.89 3.708(4) 140.2 ?
C36 H36B Cl1 2_665 0.99 2.86 3.671(4) 139.9 ?

loop_
_geom_torsion_atom_site_label_1
_geom_torsion_atom_site_label_2
_geom_torsion_atom_site_label_3
_geom_torsion_atom_site_label_4
_geom_torsion_site_symmetry_1
_geom_torsion_site_symmetry_2
_geom_torsion_site_symmetry_3
_geom_torsion_site_symmetry_4
_geom_torsion
_geom_torsion_publ_flag
C16 N11 C12 C13 . . . . -59.4(4) ?
N11 C12 C13 C14 . . . . 57.1(4) ?
C12 C13 C14 C17 . . . . -176.0(3) y
C12 C13 C14 C15 . . . . -53.2(4) ?
C17 C14 C15 C16 . . . . 175.6(3) y
C13 C14 C15 C16 . . . . 52.5(4) ?
C12 N11 C16 C15 . . . . 58.7(4) ?
C14 C15 C16 N11 . . . . -55.6(4) ?
C26 N21 C22 C23 . . . . -58.6(4) ?
N21 C22 C23 C24 . . . . 56.6(4) ?
C22 C23 C24 C27 . . . . -178.0(3) y
C22 C23 C24 C25 . . . . -54.3(4) ?
C27 C24 C25 C26 . . . . 178.0(3) y
C23 C24 C25 C26 . . . . 54.7(4) ?
C22 N21 C26 C25 . . . . 58.5(4) ?
C24 C25 C26 N21 . . . . -57.1(4) ?
C36 N31 C32 C33 . . . . -58.8(4) ?
N31 C32 C33 C34 . . . . 55.7(4) ?
C32 C33 C34 C37 . . . . -174.8(3) y
C32 C33 C34 C35 . . . . -52.0(4) ?
C33 C34 C35 C36 . . . . 51.9(4) ?
C37 C34 C35 C36 . . . . 174.3(3) y
C32 N31 C36 C35 . . . . 58.6(4) ?
C34 C35 C36 N31 . . . . -55.2(4) ?
